data_4084552
loop_
_publ_author_name
'Hameury, Sophie'
'de Fr\'emont, Pierre'
'Breuil, Pierre-Alain R.'
'Olivier-Bourbigou, H\'el\`ene'
'Braunstein, Pierre'

_publ_section_title
;
 Bis(ether-functionalized NHC) Nickel(II)
 Complexes,TranstoCisIsomerization Triggered by Water Coordination, and
 Catalytic Ethylene Oligomerization
;
_journal_issue 11
_journal_name_full Organometallics
_journal_page_first 2183
_journal_paper_doi 10.1021/om5008506
_journal_volume 34
_journal_year 2015
_chemical_formula_moiety 'C14 H24 Ag N4 O2, Cl '
_chemical_formula_sum 'C14 H24 Ag Cl N4 O2'
_chemical_formula_weight 423.69
_chemical_name_common '[Ag{ImMe(EtOMe)}2]Cl'
_space_group_IT_number 2
_symmetry_cell_setting triclinic
_symmetry_Int_Tables_number 2
_symmetry_space_group_name_Hall '-P 1'
_symmetry_space_group_name_H-M 'P -1'
_atom_sites_solution_hydrogens geom
_atom_sites_solution_primary direct
_atom_sites_solution_secondary difmap
_audit_creation_method SHELXL-97
_cell_angle_alpha 78.2702(18)
_cell_angle_beta 85.9172(18)
_cell_angle_gamma 79.6926(15)
_cell_formula_units_Z 2
_cell_length_a 7.4682(2)
_cell_length_b 9.5069(3)
_cell_length_c 12.7515(3)
_cell_measurement_reflns_used 12613
_cell_measurement_temperature 173(2)
_cell_measurement_theta_max 27.485
_cell_measurement_theta_min 0.998
_cell_volume 871.57(4)
_computing_cell_refinement 'HKL Scalepack (Otwinowski & Minor 1997)'
_computing_data_collection 'Collect (Bruker AXS BV, 1997-2004)'
_computing_data_reduction 'HKL Denzo and Scalepack (Otwinowski & Minor 1997)'
_computing_molecular_graphics 'Ortep-3 for Windows (Farrugia, 1997)'
_computing_publication_material 'WinGX publication routines (Farrugia, 1999)'
_computing_structure_refinement 'SHELXL-97 (Sheldrick, 2008)'
_computing_structure_solution 'Sir 97'
_diffrn_ambient_temperature 173(2)
_diffrn_detector_area_resol_mean 9
_diffrn_measured_fraction_theta_full 0.998
_diffrn_measured_fraction_theta_max 0.998
_diffrn_measurement_device_type KappaCCD
_diffrn_measurement_method 'CCD rotation images, thick slices'
_diffrn_radiation_monochromator graphite
_diffrn_radiation_probe x-ray
_diffrn_radiation_type MoK\a
_diffrn_radiation_wavelength 0.71069
_diffrn_reflns_av_R_equivalents 0.0561
_diffrn_reflns_av_unetI/netI 0.0361
_diffrn_reflns_limit_h_max 9
_diffrn_reflns_limit_h_min -9
_diffrn_reflns_limit_k_max 11
_diffrn_reflns_limit_k_min -11
_diffrn_reflns_limit_l_max 15
_diffrn_reflns_limit_l_min -15
_diffrn_reflns_number 17592
_diffrn_reflns_theta_full 25.99
_diffrn_reflns_theta_max 25.99
_diffrn_reflns_theta_min 1.63
_diffrn_source 'fine-focus sealed tube'
_exptl_absorpt_coefficient_mu 1.321
_exptl_absorpt_correction_T_max 0.8311
_exptl_absorpt_correction_T_min 0.7266
_exptl_absorpt_correction_type multi-scan
_exptl_absorpt_process_details
;
[c.f. r.h. blessing, acta cryst. (1995), a51, 33-38]
;
_exptl_crystal_colour Colorless
_exptl_crystal_density_diffrn 1.614
_exptl_crystal_density_method 'not measured'
_exptl_crystal_description Prism
_exptl_crystal_F_000 432
_exptl_crystal_recrystallization_method 'DCM - diethylether'
_exptl_crystal_size_max 0.16
_exptl_crystal_size_mid 0.12
_exptl_crystal_size_min 0.05
_refine_diff_density_max 0.762
_refine_diff_density_min -0.765
_refine_diff_density_rms 0.084
_refine_ls_extinction_method none
_refine_ls_goodness_of_fit_ref 1.104
_refine_ls_hydrogen_treatment constr
_refine_ls_matrix_type full
_refine_ls_number_parameters 203
_refine_ls_number_reflns 3428
_refine_ls_number_restraints 0
_refine_ls_restrained_S_all 1.104
_refine_ls_R_factor_all 0.0404
_refine_ls_R_factor_gt 0.0305
_refine_ls_shift/su_max 0.001
_refine_ls_shift/su_mean 0.000
_refine_ls_structure_factor_coef Fsqd
_refine_ls_weighting_details 'calc w=1/[\s^2^(Fo^2^)+(0.0423P)^2^+0.0000P] where P=(Fo^2^+2Fc^2^)/3'
_refine_ls_weighting_scheme calc
_refine_ls_wR_factor_gt 0.0724
_refine_ls_wR_factor_ref 0.0760
_reflns_number_gt 2947
_reflns_number_total 3428
_reflns_threshold_expression >2sigma(I)
_cod_data_source_file om5008506_si_002.cif
_cod_data_source_block compound_12
_cod_depositor_comments 'Adding full bibliography for 4084545--4084559.cif.'
_cod_database_code 4084552

loop_
_symmetry_equiv_pos_as_xyz
'x, y, z'
'-x, -y, -z'

loop_
_atom_site_label
_atom_site_type_symbol
_atom_site_fract_x
_atom_site_fract_y
_atom_site_fract_z
_atom_site_U_iso_or_equiv
_atom_site_adp_type
_atom_site_occupancy
_atom_site_symmetry_multiplicity
_atom_site_calc_flag
_atom_site_refinement_flags
Ag1 Ag 0.17732(3) 0.17205(2) 0.757364(14) 0.02976(10) Uani 1 1 d .
C1 C 0.3825(3) 0.2538(3) 0.6519(2) 0.0256(6) Uani 1 1 d .
C2 C 0.5677(4) 0.2827(3) 0.5042(2) 0.0338(7) Uani 1 1 d .
H2 H 0.6196 0.2748 0.4367 0.041 Uiso 1 1 calc R
C3 C 0.6193(4) 0.3560(3) 0.5736(2) 0.0360(7) Uani 1 1 d .
H3 H 0.7148 0.4087 0.5631 0.043 Uiso 1 1 calc R
C4 C 0.5110(4) 0.4090(4) 0.7539(2) 0.0431(8) Uani 1 1 d .
H4A H 0.4797 0.5127 0.7312 0.065 Uiso 1 1 calc R
H4B H 0.6315 0.3852 0.7811 0.065 Uiso 1 1 calc R
H4C H 0.4258 0.3754 0.8092 0.065 Uiso 1 1 calc R
C5 C 0.3141(4) 0.1403(3) 0.5042(2) 0.0296(6) Uani 1 1 d .
H5A H 0.2969 0.0518 0.5543 0.036 Uiso 1 1 calc R
H5B H 0.3799 0.1127 0.4412 0.036 Uiso 1 1 calc R
C6 C 0.1311(4) 0.2285(3) 0.4726(2) 0.0302(6) Uani 1 1 d .
H6A H 0.0566 0.1676 0.4494 0.036 Uiso 1 1 calc R
H6B H 0.0693 0.2649 0.5337 0.036 Uiso 1 1 calc R
C7 C -0.0123(4) 0.4289(4) 0.3494(3) 0.0468(8) Uani 1 1 d .
H7A H -0.0835 0.3659 0.3275 0.070 Uiso 1 1 calc R
H7B H 0.0112 0.5030 0.2892 0.070 Uiso 1 1 calc R
H7C H -0.0780 0.4737 0.4049 0.070 Uiso 1 1 calc R
C8 C -0.0628(3) 0.1253(3) 0.8428(2) 0.0257(6) Uani 1 1 d .
C9 C -0.2969(4) 0.1033(3) 0.9626(2) 0.0384(7) Uani 1 1 d .
H9 H -0.3707 0.1108 1.0238 0.046 Uiso 1 1 calc R
C10 C -0.3284(4) 0.0402(3) 0.8821(2) 0.0378(7) Uani 1 1 d .
H10 H -0.4277 -0.0042 0.8764 0.045 Uiso 1 1 calc R
C11 C -0.1609(4) -0.0055(3) 0.7130(2) 0.0390(7) Uani 1 1 d .
H11A H -0.1921 0.0711 0.6522 0.058 Uiso 1 1 calc R
H11B H -0.2389 -0.0768 0.7179 0.058 Uiso 1 1 calc R
H11C H -0.0364 -0.0508 0.7048 0.058 Uiso 1 1 calc R
C12 C -0.0594(4) 0.2357(3) 1.0041(2) 0.0344(7) Uani 1 1 d .
H12A H 0.0627 0.2479 0.9769 0.041 Uiso 1 1 calc R
H12B H -0.0504 0.1799 1.0767 0.041 Uiso 1 1 calc R
C13 C -0.1714(4) 0.3827(3) 1.0059(2) 0.0359(7) Uani 1 1 d .
H13A H -0.2971 0.3731 1.0257 0.043 Uiso 1 1 calc R
H13B H -0.1258 0.4273 1.0582 0.043 Uiso 1 1 calc R
C14 C -0.2844(4) 0.6044(4) 0.8916(3) 0.0486(8) Uani 1 1 d .
H14A H -0.4068 0.5850 0.9026 0.073 Uiso 1 1 calc R
H14B H -0.2699 0.6608 0.8209 0.073 Uiso 1 1 calc R
H14C H -0.2601 0.6578 0.9438 0.073 Uiso 1 1 calc R
N1 N 0.4224(3) 0.2221(2) 0.55395(16) 0.0263(5) Uani 1 1 d .
N2 N 0.5048(3) 0.3385(3) 0.66286(18) 0.0312(5) Uani 1 1 d .
N3 N -0.1358(3) 0.1548(3) 0.93792(17) 0.0284(5) Uani 1 1 d .
N4 N -0.1839(3) 0.0546(3) 0.80961(17) 0.0293(5) Uani 1 1 d .
O1 O 0.1551(3) 0.3462(2) 0.38868(15) 0.0374(5) Uani 1 1 d .
O2 O -0.1606(3) 0.4706(2) 0.90254(15) 0.0361(5) Uani 1 1 d .
Cl1 Cl 0.34799(10) 0.85707(8) 0.75090(5) 0.03706(18) Uani 1 1 d .

loop_
_atom_site_aniso_label
_atom_site_aniso_U_11
_atom_site_aniso_U_22
_atom_site_aniso_U_33
_atom_site_aniso_U_23
_atom_site_aniso_U_13
_atom_site_aniso_U_12
Ag1 0.02584(14) 0.03678(16) 0.02651(14) -0.00512(10) 0.00147(9) -0.00700(10)
C1 0.0240(14) 0.0248(15) 0.0271(14) -0.0034(11) -0.0014(11) -0.0030(11)
C2 0.0272(15) 0.0348(17) 0.0337(15) 0.0013(13) 0.0053(12) -0.0021(12)
C3 0.0250(15) 0.0329(18) 0.0460(18) 0.0022(14) -0.0003(13) -0.0053(13)
C4 0.0469(19) 0.049(2) 0.0410(18) -0.0165(15) -0.0057(14) -0.0176(16)
C5 0.0334(15) 0.0264(16) 0.0288(14) -0.0076(12) -0.0007(11) -0.0020(12)
C6 0.0295(15) 0.0332(17) 0.0280(14) -0.0063(12) 0.0006(11) -0.0054(13)
C7 0.0353(18) 0.048(2) 0.0465(19) 0.0059(15) -0.0026(14) 0.0058(15)
C8 0.0246(14) 0.0225(15) 0.0276(14) -0.0021(11) -0.0010(11) -0.0011(11)
C9 0.0356(17) 0.0414(19) 0.0363(16) -0.0043(14) 0.0094(13) -0.0095(14)
C10 0.0269(15) 0.0367(19) 0.0485(19) -0.0014(15) 0.0056(13) -0.0123(13)
C11 0.0424(18) 0.0406(19) 0.0367(16) -0.0106(14) -0.0068(13) -0.0083(15)
C12 0.0387(17) 0.0394(19) 0.0246(14) -0.0049(12) -0.0032(12) -0.0060(14)
C13 0.0352(16) 0.0388(18) 0.0337(15) -0.0084(13) 0.0019(12) -0.0063(13)
C14 0.048(2) 0.036(2) 0.063(2) -0.0133(16) -0.0120(16) -0.0013(16)
N1 0.0233(12) 0.0254(13) 0.0276(12) -0.0022(10) -0.0010(9) -0.0006(10)
N2 0.0277(13) 0.0283(14) 0.0364(13) -0.0029(10) -0.0041(10) -0.0046(10)
N3 0.0280(12) 0.0292(14) 0.0258(12) -0.0019(10) 0.0030(9) -0.0049(10)
N4 0.0289(13) 0.0268(13) 0.0326(13) -0.0044(10) -0.0020(10) -0.0067(10)
O1 0.0278(11) 0.0401(13) 0.0364(11) 0.0078(9) -0.0029(8) -0.0018(9)
O2 0.0360(11) 0.0310(12) 0.0380(11) -0.0019(9) -0.0025(8) -0.0022(9)
Cl1 0.0401(4) 0.0343(4) 0.0317(4) -0.0029(3) 0.0040(3) 0.0011(3)

loop_
_atom_type_symbol
_atom_type_description
_atom_type_scat_dispersion_real
_atom_type_scat_dispersion_imag
_atom_type_scat_source
Ag Ag -0.8971 1.1015 'International Tables Vol C Tables 4.2.6.8 and 6.1.1.4'
C C 0.0033 0.0016 'International Tables Vol C Tables 4.2.6.8 and 6.1.1.4'
N N 0.0061 0.0033 'International Tables Vol C Tables 4.2.6.8 and 6.1.1.4'
O O 0.0106 0.0060 'International Tables Vol C Tables 4.2.6.8 and 6.1.1.4'
Cl Cl 0.1484 0.1585 'International Tables Vol C Tables 4.2.6.8 and 6.1.1.4'
H H 0.0000 0.0000 'International Tables Vol C Tables 4.2.6.8 and 6.1.1.4'

loop_
_geom_angle_atom_site_label_1
_geom_angle_atom_site_label_2
_geom_angle_atom_site_label_3
_geom_angle
C8 Ag1 C1 168.21(10)
N1 C1 N2 104.1(2)
N1 C1 Ag1 123.80(19)
N2 C1 Ag1 132.07(19)
C3 C2 N1 105.6(2)
C3 C2 H2 127.2
N1 C2 H2 127.2
C2 C3 N2 107.4(3)
C2 C3 H3 126.3
N2 C3 H3 126.3
N2 C4 H4A 109.5
N2 C4 H4B 109.5
H4A C4 H4B 109.5
N2 C4 H4C 109.5
H4A C4 H4C 109.5
H4B C4 H4C 109.5
N1 C5 C6 111.8(2)
N1 C5 H5A 109.3
C6 C5 H5A 109.3
N1 C5 H5B 109.3
C6 C5 H5B 109.3
H5A C5 H5B 107.9
O1 C6 C5 109.3(2)
O1 C6 H6A 109.8
C5 C6 H6A 109.8
O1 C6 H6B 109.8
C5 C6 H6B 109.8
H6A C6 H6B 108.3
O1 C7 H7A 109.5
O1 C7 H7B 109.5
H7A C7 H7B 109.5
O1 C7 H7C 109.5
H7A C7 H7C 109.5
H7B C7 H7C 109.5
N3 C8 N4 103.9(2)
N3 C8 Ag1 131.43(19)
N4 C8 Ag1 124.69(19)
C10 C9 N3 107.4(2)
C10 C9 H9 126.3
N3 C9 H9 126.3
C9 C10 N4 106.0(3)
C9 C10 H10 127.0
N4 C10 H10 127.0
N4 C11 H11A 109.5
N4 C11 H11B 109.5
H11A C11 H11B 109.5
N4 C11 H11C 109.5
H11A C11 H11C 109.5
H11B C11 H11C 109.5
N3 C12 C13 112.6(2)
N3 C12 H12A 109.1
C13 C12 H12A 109.1
N3 C12 H12B 109.1
C13 C12 H12B 109.1
H12A C12 H12B 107.8
O2 C13 C12 108.5(2)
O2 C13 H13A 110.0
C12 C13 H13A 110.0
O2 C13 H13B 110.0
C12 C13 H13B 110.0
H13A C13 H13B 108.4
O2 C14 H14A 109.5
O2 C14 H14B 109.5
H14A C14 H14B 109.5
O2 C14 H14C 109.5
H14A C14 H14C 109.5
H14B C14 H14C 109.5
C1 N1 C2 112.1(2)
C1 N1 C5 123.2(2)
C2 N1 C5 124.5(2)
C1 N2 C3 110.8(2)
C1 N2 C4 125.4(2)
C3 N2 C4 123.8(2)
C8 N3 C9 111.1(2)
C8 N3 C12 125.2(2)
C9 N3 C12 123.7(2)
C8 N4 C10 111.6(2)
C8 N4 C11 124.6(2)
C10 N4 C11 123.7(2)
C6 O1 C7 112.7(2)
C13 O2 C14 112.7(2)

loop_
_geom_bond_atom_site_label_1
_geom_bond_atom_site_label_2
_geom_bond_distance
Ag1 C8 2.100(3)
Ag1 C1 2.113(3)
C1 N1 1.345(3)
C1 N2 1.353(3)
C2 C3 1.345(4)
C2 N1 1.375(3)
C2 H2 0.9300
C3 N2 1.375(3)
C3 H3 0.9300
C4 N2 1.461(4)
C4 H4A 0.9600
C4 H4B 0.9600
C4 H4C 0.9600
C5 N1 1.469(4)
C5 C6 1.505(4)
C5 H5A 0.9700
C5 H5B 0.9700
C6 O1 1.410(3)
C6 H6A 0.9700
C6 H6B 0.9700
C7 O1 1.417(3)
C7 H7A 0.9600
C7 H7B 0.9600
C7 H7C 0.9600
C8 N3 1.355(3)
C8 N4 1.355(3)
C9 C10 1.344(4)
C9 N3 1.371(4)
C9 H9 0.9300
C10 N4 1.377(4)
C10 H10 0.9300
C11 N4 1.448(4)
C11 H11A 0.9600
C11 H11B 0.9600
C11 H11C 0.9600
C12 N3 1.456(4)
C12 C13 1.498(4)
C12 H12A 0.9700
C12 H12B 0.9700
C13 O2 1.415(3)
C13 H13A 0.9700
C13 H13B 0.9700
C14 O2 1.420(4)
C14 H14A 0.9600
C14 H14B 0.9600
C14 H14C 0.9600

loop_
_geom_torsion_atom_site_label_1
_geom_torsion_atom_site_label_2
_geom_torsion_atom_site_label_3
_geom_torsion_atom_site_label_4
_geom_torsion
C8 Ag1 C1 N1 -80.6(5)
C8 Ag1 C1 N2 102.5(5)
N1 C2 C3 N2 -0.1(3)
N1 C5 C6 O1 67.3(3)
C1 Ag1 C8 N3 -102.2(5)
C1 Ag1 C8 N4 77.5(5)
N3 C9 C10 N4 0.1(3)
N3 C12 C13 O2 -67.5(3)
N2 C1 N1 C2 0.9(3)
Ag1 C1 N1 C2 -176.68(19)
N2 C1 N1 C5 -175.2(2)
Ag1 C1 N1 C5 7.2(3)
C3 C2 N1 C1 -0.5(3)
C3 C2 N1 C5 175.6(2)
C6 C5 N1 C1 70.6(3)
C6 C5 N1 C2 -105.1(3)
N1 C1 N2 C3 -1.0(3)
Ag1 C1 N2 C3 176.3(2)
N1 C1 N2 C4 176.1(3)
Ag1 C1 N2 C4 -6.6(4)
C2 C3 N2 C1 0.7(3)
C2 C3 N2 C4 -176.4(3)
N4 C8 N3 C9 0.2(3)
Ag1 C8 N3 C9 179.8(2)
N4 C8 N3 C12 -177.3(2)
Ag1 C8 N3 C12 2.3(4)
C10 C9 N3 C8 -0.2(3)
C10 C9 N3 C12 177.3(3)
C13 C12 N3 C8 109.9(3)
C13 C12 N3 C9 -67.3(3)
N3 C8 N4 C10 -0.1(3)
Ag1 C8 N4 C10 -179.78(19)
N3 C8 N4 C11 -177.0(2)
Ag1 C8 N4 C11 3.3(4)
C9 C10 N4 C8 0.0(3)
C9 C10 N4 C11 176.9(3)
C5 C6 O1 C7 176.0(2)
C12 C13 O2 C14 170.9(2)
